data_4111366
loop_
_publ_author_name
'David E. Herbert'
'Makoto Tanabe'
'Sara C. Bourke'
'Alan J. Lough'
'Ian Manners'

_publ_section_title
;
 Strain-Controlled, Photochemically, or Thermally Promoted Haptotropic
 Shifts of Cyclopentadienyl Ligands in Group 8 Metallocenophanes
;
_journal_name_full 'Journal of the American Chemical Society'
_journal_page_first 4166
_journal_page_last 4176
_journal_paper_doi 10.1021/ja077334+
_journal_volume 130
_journal_year 2008
_chemical_formula_moiety 'C38 H38 Fe P2 Si'
_chemical_formula_sum 'C38 H38 Fe P2 Si'
_chemical_formula_weight 640.56
_chemical_name_systematic
; 
 ? 
;
_space_group_IT_number 14
_symmetry_cell_setting monoclinic
_symmetry_space_group_name_Hall '-P 2ybc'
_symmetry_space_group_name_H-M 'P 1 21/c 1'
_atom_sites_solution_hydrogens geom
_atom_sites_solution_primary direct
_atom_sites_solution_secondary difmap
_audit_creation_method SHELXL-97
_cell_angle_alpha 90.00
_cell_angle_beta 95.7490(9)
_cell_angle_gamma 90.00
_cell_formula_units_Z 4
_cell_length_a 8.9389(2)
_cell_length_b 17.1939(2)
_cell_length_c 20.8647(4)
_cell_measurement_reflns_used 28672
_cell_measurement_temperature 150(1)
_cell_measurement_theta_max 27.5
_cell_measurement_theta_min 2.55
_cell_volume 3190.66(10)
_diffrn_ambient_temperature 150(1)
_diffrn_detector_area_resol_mean 9
_diffrn_measured_fraction_theta_full 0.995
_diffrn_measured_fraction_theta_max 0.995
_diffrn_measurement_device_type 'Nonius KappaCCD'
_diffrn_measurement_method '\f scans and \w scans with \k offsets'
_diffrn_radiation_monochromator graphite
_diffrn_radiation_source 'fine-focus sealed tube'
_diffrn_radiation_type MoK\a
_diffrn_radiation_wavelength 0.71073
_diffrn_reflns_av_R_equivalents 0.0553
_diffrn_reflns_av_sigmaI/netI 0.0568
_diffrn_reflns_limit_h_max 11
_diffrn_reflns_limit_h_min -11
_diffrn_reflns_limit_k_max 22
_diffrn_reflns_limit_k_min -20
_diffrn_reflns_limit_l_max 27
_diffrn_reflns_limit_l_min -27
_diffrn_reflns_number 28009
_diffrn_reflns_theta_full 27.52
_diffrn_reflns_theta_max 27.52
_diffrn_reflns_theta_min 2.56
_diffrn_standards_decay_% 0
_diffrn_standards_interval_count 0
_diffrn_standards_interval_time 0
_diffrn_standards_number 0
_exptl_absorpt_coefficient_mu 0.637
_exptl_absorpt_correction_T_max 0.943
_exptl_absorpt_correction_T_min 0.881
_exptl_absorpt_correction_type multi-scan
_exptl_absorpt_process_details
;
multi-scan from symmetry-related measurements 
 Sortav (Blessing 1995)
;
_exptl_crystal_colour red
_exptl_crystal_density_diffrn 1.333
_exptl_crystal_description plate
_exptl_crystal_F_000 1344
_exptl_crystal_size_max 0.28
_exptl_crystal_size_mid 0.18
_exptl_crystal_size_min 0.10
_refine_diff_density_max 0.370
_refine_diff_density_min -0.575
_refine_diff_density_rms 0.108
_refine_ls_extinction_method none
_refine_ls_goodness_of_fit_ref 1.035
_refine_ls_hydrogen_treatment mixed
_refine_ls_matrix_type full
_refine_ls_number_parameters 397
_refine_ls_number_reflns 7314
_refine_ls_number_restraints 0
_refine_ls_restrained_S_all 1.035
_refine_ls_R_factor_all 0.0698
_refine_ls_R_factor_gt 0.0401
_refine_ls_shift/su_max 0.001
_refine_ls_shift/su_mean 0.000
_refine_ls_structure_factor_coef Fsqd
_refine_ls_weighting_details 'calc w=1/[\s^2^(Fo^2^)+(0.0567P)^2^+0.7305P] where P=(Fo^2^+2Fc^2^)/3'
_refine_ls_weighting_scheme calc
_refine_ls_wR_factor_gt 0.0939
_refine_ls_wR_factor_ref 0.1085
_reflns_number_gt 5351
_reflns_number_total 7314
_reflns_threshold_expression I>2\s(I)
_cod_data_source_file ja077334-file001.cif
_cod_data_source_block k0491
_cod_original_sg_symbol_H-M 'P 21/c'
_cod_database_code 4111366

loop_
_symmetry_equiv_pos_as_xyz
'x, y, z'
'-x, y+1/2, -z+1/2'
'-x, -y, -z'
'x, -y-1/2, z-1/2'

loop_
_atom_site_label
_atom_site_type_symbol
_atom_site_fract_x
_atom_site_fract_y
_atom_site_fract_z
_atom_site_U_iso_or_equiv
_atom_site_adp_type
_atom_site_occupancy
_atom_site_symmetry_multiplicity
_atom_site_calc_flag
_atom_site_refinement_flags
Fe1 Fe 0.68295(3) 0.220492(16) 0.405046(14) 0.01912(10) Uani 1 1 d .
P1 P 0.54060(6) 0.14205(3) 0.34602(3) 0.02081(13) Uani 1 1 d .
P2 P 0.69507(6) 0.28622(3) 0.31781(3) 0.01927(13) Uani 1 1 d .
Si1 Si 0.61699(7) 0.30988(3) 0.53892(3) 0.02446(15) Uani 1 1 d .
C1 C 0.7469(3) 0.24045(12) 0.50425(10) 0.0233(5) Uani 1 1 d .
C2 C 0.7284(3) 0.15872(12) 0.49220(10) 0.0264(5) Uani 1 1 d .
H2A H 0.6570 0.1235 0.5121 0.032 Uiso 1 1 calc R
C3 C 0.8323(3) 0.13620(13) 0.44851(11) 0.0288(5) Uani 1 1 d .
H3A H 0.8457 0.0822 0.4321 0.035 Uiso 1 1 calc R
C4 C 0.9156(3) 0.20187(14) 0.43308(11) 0.0297(5) Uani 1 1 d .
H4A H 0.9981 0.2028 0.4041 0.036 Uiso 1 1 calc R
C5 C 0.8626(3) 0.26639(13) 0.46690(11) 0.0257(5) Uani 1 1 d .
H5A H 0.9019 0.3208 0.4657 0.031 Uiso 1 1 calc R
C6 C 0.5098(3) 0.29181(12) 0.41821(10) 0.0220(4) Uani 1 1 d .
C7 C 0.5399(3) 0.36129(12) 0.46296(11) 0.0232(5) Uani 1 1 d .
C8 C 0.3932(3) 0.40062(14) 0.46607(12) 0.0305(5) Uani 1 1 d .
C9 C 0.2870(3) 0.35809(14) 0.43208(12) 0.0327(5) Uani 1 1 d .
C10 C 0.3573(3) 0.29138(13) 0.40338(12) 0.0274(5) Uani 1 1 d .
C11 C 0.4638(3) 0.19091(12) 0.26976(11) 0.0269(5) Uani 1 1 d .
H11A H 0.4972 0.1623 0.2326 0.032 Uiso 1 1 calc R
H11B H 0.3525 0.1892 0.2663 0.032 Uiso 1 1 calc R
C12 C 0.5153(2) 0.27553(12) 0.26716(11) 0.0225(5) Uani 1 1 d .
H12A H 0.4387 0.3102 0.2831 0.027 Uiso 1 1 calc R
H12B H 0.5282 0.2902 0.2222 0.027 Uiso 1 1 calc R
C13 C 0.7269(3) 0.37914(15) 0.59435(12) 0.0363(6) Uani 1 1 d .
H13A H 0.7573 0.3532 0.6354 0.055 Uiso 1 1 calc R
H13B H 0.6645 0.4244 0.6019 0.055 Uiso 1 1 calc R
H13C H 0.8166 0.3961 0.5748 0.055 Uiso 1 1 calc R
C14 C 0.4669(3) 0.25805(15) 0.57794(12) 0.0363(6) Uani 1 1 d .
H14A H 0.5090 0.2112 0.5995 0.054 Uiso 1 1 calc R
H14B H 0.3856 0.2434 0.5451 0.054 Uiso 1 1 calc R
H14C H 0.4270 0.2924 0.6097 0.054 Uiso 1 1 calc R
C15 C 0.3727(3) 0.09483(12) 0.37350(11) 0.0249(5) Uani 1 1 d .
C16 C 0.3442(3) 0.09877(13) 0.43744(12) 0.0305(5) Uani 1 1 d .
H16A H 0.4073 0.1294 0.4669 0.037 Uiso 1 1 calc R
C17 C 0.2240(3) 0.05828(14) 0.45906(13) 0.0364(6) Uani 1 1 d .
H17A H 0.2064 0.0606 0.5032 0.044 Uiso 1 1 calc R
C18 C 0.1303(3) 0.01461(13) 0.41625(14) 0.0367(6) Uani 1 1 d .
H18A H 0.0488 -0.0134 0.4310 0.044 Uiso 1 1 calc R
C19 C 0.1552(3) 0.01171(13) 0.35187(13) 0.0347(6) Uani 1 1 d .
H19A H 0.0895 -0.0173 0.3223 0.042 Uiso 1 1 calc R
C20 C 0.2764(3) 0.05123(12) 0.33060(12) 0.0293(5) Uani 1 1 d .
H20A H 0.2939 0.0486 0.2865 0.035 Uiso 1 1 calc R
C21 C 0.6310(2) 0.05339(11) 0.31810(11) 0.0226(5) Uani 1 1 d .
C22 C 0.6361(3) -0.01428(12) 0.35561(11) 0.0287(5) Uani 1 1 d .
H22A H 0.5877 -0.0155 0.3941 0.034 Uiso 1 1 calc R
C23 C 0.7122(3) -0.07998(13) 0.33664(13) 0.0334(6) Uani 1 1 d .
H23A H 0.7164 -0.1254 0.3627 0.040 Uiso 1 1 calc R
C24 C 0.7812(3) -0.07959(14) 0.28052(13) 0.0333(6) Uani 1 1 d .
H24A H 0.8317 -0.1248 0.2677 0.040 Uiso 1 1 calc R
C25 C 0.7770(3) -0.01358(14) 0.24311(12) 0.0328(5) Uani 1 1 d .
H25A H 0.8242 -0.0133 0.2043 0.039 Uiso 1 1 calc R
C26 C 0.7037(3) 0.05278(13) 0.26207(11) 0.0268(5) Uani 1 1 d .
H26A H 0.7032 0.0984 0.2364 0.032 Uiso 1 1 calc R
C27 C 0.7252(3) 0.39090(11) 0.32893(10) 0.0226(5) Uani 1 1 d .
C28 C 0.6081(3) 0.44402(12) 0.32913(11) 0.0284(5) Uani 1 1 d .
H28A H 0.5081 0.4285 0.3152 0.034 Uiso 1 1 calc R
C29 C 0.6373(3) 0.52030(13) 0.34985(12) 0.0340(6) Uani 1 1 d .
H29A H 0.5569 0.5565 0.3497 0.041 Uiso 1 1 calc R
C30 C 0.7810(3) 0.54344(14) 0.37038(13) 0.0395(6) Uani 1 1 d .
H30A H 0.7994 0.5950 0.3855 0.047 Uiso 1 1 calc R
C31 C 0.8995(3) 0.49167(14) 0.36901(14) 0.0409(6) Uani 1 1 d .
H31A H 0.9994 0.5079 0.3824 0.049 Uiso 1 1 calc R
C32 C 0.8714(3) 0.41583(13) 0.34785(12) 0.0302(5) Uani 1 1 d .
H32A H 0.9529 0.3806 0.3463 0.036 Uiso 1 1 calc R
C33 C 0.8309(2) 0.26668(12) 0.25865(11) 0.0224(5) Uani 1 1 d .
C34 C 0.8289(3) 0.31281(12) 0.20324(11) 0.0251(5) Uani 1 1 d .
H34A H 0.7595 0.3547 0.1973 0.030 Uiso 1 1 calc R
C35 C 0.9261(3) 0.29846(13) 0.15704(11) 0.0286(5) Uani 1 1 d .
H35A H 0.9231 0.3303 0.1197 0.034 Uiso 1 1 calc R
C36 C 1.0282(3) 0.23748(13) 0.16522(12) 0.0305(5) Uani 1 1 d .
H36A H 1.0956 0.2278 0.1337 0.037 Uiso 1 1 calc R
C37 C 1.0316(3) 0.19088(13) 0.21929(12) 0.0295(5) Uani 1 1 d .
H37A H 1.1009 0.1489 0.2248 0.035 Uiso 1 1 calc R
C38 C 0.9334(3) 0.20537(12) 0.26592(11) 0.0245(5) Uani 1 1 d .
H38A H 0.9363 0.1731 0.3030 0.029 Uiso 1 1 calc R
H7 H 0.621(3) 0.3943(13) 0.4535(11) 0.023(6) Uiso 1 1 d .
H8 H 0.379(3) 0.4481(14) 0.4913(12) 0.033(7) Uiso 1 1 d .
H9 H 0.175(3) 0.3689(16) 0.4284(14) 0.047(8) Uiso 1 1 d .
H10 H 0.293(3) 0.2542(15) 0.3785(13) 0.034(7) Uiso 1 1 d .

loop_
_atom_site_aniso_label
_atom_site_aniso_U_11
_atom_site_aniso_U_22
_atom_site_aniso_U_33
_atom_site_aniso_U_23
_atom_site_aniso_U_13
_atom_site_aniso_U_12
Fe1 0.01948(17) 0.01884(16) 0.01856(16) 0.00009(11) -0.00055(12) 0.00049(11)
P1 0.0218(3) 0.0187(3) 0.0215(3) 0.0007(2) -0.0003(2) -0.0012(2)
P2 0.0196(3) 0.0177(3) 0.0203(3) 0.0002(2) 0.0006(2) -0.0001(2)
Si1 0.0285(3) 0.0258(3) 0.0187(3) -0.0005(2) 0.0010(2) 0.0018(2)
C1 0.0245(12) 0.0252(11) 0.0189(10) 0.0008(9) -0.0042(9) 0.0019(9)
C2 0.0317(13) 0.0250(11) 0.0211(11) 0.0041(9) -0.0040(9) 0.0023(9)
C3 0.0292(13) 0.0258(11) 0.0290(12) -0.0013(9) -0.0081(10) 0.0121(9)
C4 0.0201(12) 0.0424(13) 0.0253(12) -0.0015(10) -0.0035(9) 0.0046(10)
C5 0.0236(12) 0.0299(11) 0.0218(11) -0.0010(9) -0.0065(9) -0.0022(9)
C6 0.0250(12) 0.0218(10) 0.0192(10) 0.0002(8) 0.0022(9) 0.0009(8)
C7 0.0248(12) 0.0198(10) 0.0252(12) 0.0000(9) 0.0034(9) 0.0011(9)
C8 0.0375(14) 0.0269(12) 0.0273(12) 0.0007(10) 0.0046(11) 0.0084(10)
C9 0.0280(13) 0.0348(13) 0.0353(14) -0.0005(11) 0.0029(11) 0.0071(10)
C10 0.0262(12) 0.0265(11) 0.0290(12) -0.0016(10) -0.0003(10) 0.0023(9)
C11 0.0307(13) 0.0236(11) 0.0246(12) 0.0006(9) -0.0063(10) -0.0007(9)
C12 0.0203(11) 0.0235(11) 0.0232(11) 0.0030(8) -0.0008(9) 0.0007(8)
C13 0.0389(15) 0.0376(13) 0.0313(13) -0.0102(11) -0.0028(11) 0.0055(11)
C14 0.0431(16) 0.0371(13) 0.0299(13) 0.0056(11) 0.0097(12) 0.0017(11)
C15 0.0236(12) 0.0190(10) 0.0323(12) 0.0016(9) 0.0037(10) 0.0005(8)
C16 0.0309(13) 0.0301(12) 0.0309(13) 0.0013(10) 0.0049(10) 0.0012(10)
C17 0.0356(15) 0.0343(13) 0.0412(15) 0.0065(11) 0.0129(12) 0.0017(11)
C18 0.0226(13) 0.0259(12) 0.0630(18) 0.0057(12) 0.0117(12) 0.0015(9)
C19 0.0251(13) 0.0240(12) 0.0543(17) -0.0026(11) 0.0014(11) -0.0030(9)
C20 0.0279(13) 0.0253(11) 0.0346(13) -0.0019(10) 0.0020(10) -0.0009(9)
C21 0.0212(11) 0.0186(10) 0.0272(12) -0.0014(9) -0.0012(9) -0.0031(8)
C22 0.0308(13) 0.0256(11) 0.0298(12) 0.0024(10) 0.0035(10) -0.0002(9)
C23 0.0336(14) 0.0221(11) 0.0434(15) 0.0031(10) -0.0012(11) 0.0017(10)
C24 0.0252(13) 0.0298(12) 0.0437(15) -0.0099(11) -0.0018(11) 0.0033(10)
C25 0.0272(13) 0.0368(13) 0.0348(14) -0.0068(11) 0.0046(11) 0.0000(10)
C26 0.0281(13) 0.0244(11) 0.0278(12) 0.0007(9) 0.0019(10) -0.0035(9)
C27 0.0296(12) 0.0191(10) 0.0198(10) 0.0017(8) 0.0063(9) -0.0003(9)
C28 0.0332(13) 0.0234(11) 0.0283(12) 0.0031(9) 0.0018(10) 0.0024(9)
C29 0.0485(16) 0.0201(11) 0.0352(14) 0.0050(10) 0.0127(12) 0.0048(10)
C30 0.0609(19) 0.0224(12) 0.0381(14) -0.0048(10) 0.0191(13) -0.0102(11)
C31 0.0395(15) 0.0362(14) 0.0489(16) -0.0117(12) 0.0137(13) -0.0172(12)
C32 0.0254(12) 0.0292(12) 0.0368(14) -0.0077(10) 0.0067(10) -0.0024(9)
C33 0.0207(11) 0.0234(10) 0.0228(11) -0.0041(8) 0.0005(9) -0.0029(8)
C34 0.0278(12) 0.0207(10) 0.0265(12) -0.0004(9) 0.0018(9) -0.0013(9)
C35 0.0344(14) 0.0272(11) 0.0244(12) -0.0026(9) 0.0040(10) -0.0065(10)
C36 0.0276(13) 0.0331(12) 0.0325(13) -0.0070(10) 0.0113(10) -0.0045(10)
C37 0.0235(12) 0.0291(12) 0.0358(13) -0.0090(10) 0.0015(10) 0.0021(9)
C38 0.0243(12) 0.0240(10) 0.0248(11) -0.0025(9) 0.0003(9) -0.0009(9)

loop_
_atom_type_symbol
_atom_type_description
_atom_type_scat_dispersion_real
_atom_type_scat_dispersion_imag
_atom_type_scat_source
C C 0.0033 0.0016 'International Tables Vol C Tables 4.2.6.8 and 6.1.1.4'
H H 0.0000 0.0000 'International Tables Vol C Tables 4.2.6.8 and 6.1.1.4'
Fe Fe 0.3463 0.8444 'International Tables Vol C Tables 4.2.6.8 and 6.1.1.4'
P P 0.1023 0.0942 'International Tables Vol C Tables 4.2.6.8 and 6.1.1.4'
Si Si 0.0817 0.0704 'International Tables Vol C Tables 4.2.6.8 and 6.1.1.4'

loop_
_geom_angle_atom_site_label_1
_geom_angle_atom_site_label_2
_geom_angle_atom_site_label_3
_geom_angle
C6 Fe1 C5 103.71(9)
C6 Fe1 C2 105.84(9)
C5 Fe1 C2 65.93(9)
C6 Fe1 C3 145.09(9)
C5 Fe1 C3 65.46(9)
C2 Fe1 C3 39.27(9)
C6 Fe1 C1 84.49(9)
C5 Fe1 C1 39.45(9)
C2 Fe1 C1 39.64(8)
C3 Fe1 C1 66.10(8)
C6 Fe1 C4 142.87(9)
C5 Fe1 C4 39.19(9)
C2 Fe1 C4 65.72(9)
C3 Fe1 C4 38.78(9)
C1 Fe1 C4 66.12(9)
C6 Fe1 P1 92.35(6)
C5 Fe1 P1 162.48(6)
C2 Fe1 P1 103.26(6)
C3 Fe1 P1 97.33(7)
C1 Fe1 P1 138.22(6)
C4 Fe1 P1 124.62(7)
C6 Fe1 P2 84.28(6)
C5 Fe1 P2 102.77(6)
C2 Fe1 P2 166.07(7)
C3 Fe1 P2 129.76(7)
C1 Fe1 P2 135.14(6)
C4 Fe1 P2 100.41(7)
P1 Fe1 P2 85.54(2)
C21 P1 C15 97.46(9)
C21 P1 C11 103.75(10)
C15 P1 C11 102.78(11)
C21 P1 Fe1 116.43(7)
C15 P1 Fe1 123.33(8)
C11 P1 Fe1 110.56(7)
C27 P2 C12 106.23(10)
C27 P2 C33 99.51(9)
C12 P2 C33 101.11(10)
C27 P2 Fe1 115.32(7)
C12 P2 Fe1 108.52(7)
C33 P2 Fe1 124.15(7)
C1 Si1 C14 111.55(11)
C1 Si1 C13 109.83(11)
C14 Si1 C13 113.03(12)
C1 Si1 C7 99.42(10)
C14 Si1 C7 111.90(11)
C13 Si1 C7 110.29(11)
C5 C1 C2 106.72(19)
C5 C1 Si1 121.74(16)
C2 C1 Si1 129.13(17)
C5 C1 Fe1 69.91(12)
C2 C1 Fe1 69.82(12)
Si1 C1 Fe1 111.45(10)
C3 C2 C1 108.0(2)
C3 C2 Fe1 70.46(13)
C1 C2 Fe1 70.53(12)
C4 C3 C2 108.9(2)
C4 C3 Fe1 71.19(13)
C2 C3 Fe1 70.27(12)
C3 C4 C5 107.6(2)
C3 C4 Fe1 70.03(13)
C5 C4 Fe1 69.73(13)
C4 C5 C1 108.8(2)
C4 C5 Fe1 71.08(13)
C1 C5 Fe1 70.64(13)
C10 C6 C7 104.71(19)
C10 C6 Fe1 136.71(17)
C7 C6 Fe1 118.01(16)
C8 C7 C6 106.35(19)
C8 C7 Si1 115.31(16)
C6 C7 Si1 100.07(14)
C9 C8 C7 108.0(2)
C8 C9 C10 109.5(2)
C6 C10 C9 111.2(2)
C12 C11 P1 111.83(15)
C11 C12 P2 108.86(15)
C16 C15 C20 118.9(2)
C16 C15 P1 120.72(18)
C20 C15 P1 120.32(18)
C15 C16 C17 120.6(2)
C18 C17 C16 119.9(2)
C17 C18 C19 120.0(2)
C18 C19 C20 119.9(2)
C19 C20 C15 120.6(2)
C26 C21 C22 118.1(2)
C26 C21 P1 121.77(16)
C22 C21 P1 120.03(17)
C23 C22 C21 120.2(2)
C24 C23 C22 120.6(2)
C25 C24 C23 119.8(2)
C24 C25 C26 120.1(2)
C25 C26 C21 121.1(2)
C28 C27 C32 118.8(2)
C28 C27 P2 123.04(17)
C32 C27 P2 117.37(17)
C27 C28 C29 120.0(2)
C30 C29 C28 120.6(2)
C29 C30 C31 120.1(2)
C30 C31 C32 119.6(2)
C31 C32 C27 120.8(2)
C38 C33 C34 118.2(2)
C38 C33 P2 122.22(17)
C34 C33 P2 119.57(16)
C35 C34 C33 121.1(2)
C34 C35 C36 120.0(2)
C37 C36 C35 119.9(2)
C36 C37 C38 120.1(2)
C33 C38 C37 120.7(2)

loop_
_geom_bond_atom_site_label_1
_geom_bond_atom_site_label_2
_geom_bond_distance
Fe1 C6 2.015(2)
Fe1 C5 2.110(2)
Fe1 C2 2.110(2)
Fe1 C3 2.112(2)
Fe1 C1 2.119(2)
Fe1 C4 2.128(2)
Fe1 P1 2.1543(6)
Fe1 P2 2.1544(6)
P1 C21 1.847(2)
P1 C15 1.848(2)
P1 C11 1.868(2)
P2 C27 1.831(2)
P2 C12 1.842(2)
P2 C33 1.847(2)
Si1 C1 1.862(2)
Si1 C14 1.865(3)
Si1 C13 1.869(2)
Si1 C7 1.884(2)
C1 C5 1.427(3)
C1 C2 1.434(3)
C2 C3 1.419(3)
C3 C4 1.408(3)
C4 C5 1.421(3)
C6 C10 1.367(3)
C6 C7 1.524(3)
C7 C8 1.483(3)
C8 C9 1.343(4)
C9 C10 1.464(3)
C11 C12 1.529(3)
C15 C16 1.385(3)
C15 C20 1.396(3)
C16 C17 1.393(3)
C17 C18 1.383(4)
C18 C19 1.385(4)
C19 C20 1.388(3)
C21 C26 1.393(3)
C21 C22 1.400(3)
C22 C23 1.396(3)
C23 C24 1.377(4)
C24 C25 1.376(3)
C25 C26 1.393(3)
C27 C28 1.389(3)
C27 C32 1.395(3)
C28 C29 1.397(3)
C29 C30 1.372(4)
C30 C31 1.386(4)
C31 C32 1.391(3)
C33 C38 1.395(3)
C33 C34 1.401(3)
C34 C35 1.384(3)
C35 C36 1.389(3)
C36 C37 1.382(3)
C37 C38 1.397(3)
